data_7704628
loop_
_publ_author_name
'Raju, Saravanan'
'Singh, Harkesh B.'
'Butcher, Ray J.'

_publ_section_title
;
 Metallophilic interactions: observations of the shortest
 metallophilicinteractions between closed shell
 (d<sup>10</sup>d<sup>10</sup>, d<sup>10</sup>d<sup>8</sup>,
 d<sup>8</sup>d<sup>8</sup>) metal ions [MM' M = Hg(ii) and Pd(ii) and M'
 = Cu(i), Ag(i), Au(i), and Pd(ii)].
;
_journal_issue 26
_journal_name_full 'Dalton transactions (Cambridge, England : 2003)'
_journal_page_first 9099
_journal_page_last 9117
_journal_paper_doi 10.1039/d0dt01008a
_journal_volume 49
_journal_year 2020
_chemical_formula_moiety 'C20 H14 Hg'
_chemical_formula_sum 'C20 H14 Hg'
_chemical_formula_weight 454.90
_space_group_crystal_system monoclinic
_space_group_IT_number 14
_space_group_name_Hall '-P 2ybc'
_space_group_name_H-M_alt 'P 1 21/c 1'
_atom_sites_solution_hydrogens geom
_audit_creation_method SHELXL-2018/1
_audit_update_record
;
2020-02-17 deposited with the CCDC.	2020-06-03 downloaded from the CCDC.
;
_cell_angle_alpha 90
_cell_angle_beta 90.263(2)
_cell_angle_gamma 90
_cell_formula_units_Z 4
_cell_length_a 4.78920(10)
_cell_length_b 11.4477(3)
_cell_length_c 25.3709(6)
_cell_measurement_reflns_used 11046
_cell_measurement_temperature 100(2)
_cell_measurement_theta_max 31.2470
_cell_measurement_theta_min 2.3880
_cell_volume 1390.95(6)
_computing_cell_refinement 'CrysAlisPro 1.171.38.43 (Rigaku OD, 2015)'
_computing_data_collection 'CrysAlisPro 1.171.38.43 (Rigaku OD, 2015)'
_computing_data_reduction 'CrysAlisPro 1.171.38.43 (Rigaku OD, 2015)'
_computing_molecular_graphics 'Shelxtl (Sheldrick, 2008)'
_computing_publication_material 'Shelxtl (Sheldrick, 2008)'
_computing_structure_refinement 'SHELXL-2018/1 (Sheldrick, 2015)'
_computing_structure_solution 'Shelxt (Sheldrick, 2015)'
_diffrn_ambient_temperature 100(2)
_diffrn_measured_fraction_theta_full 0.998
_diffrn_measured_fraction_theta_max 0.959
_diffrn_measurement_device_type 'dtrek-CrysAlisPro-abstract goniometer imported'
_diffrn_measurement_method '\w scans'
_diffrn_radiation_type MoK\a
_diffrn_radiation_wavelength 0.71073
_diffrn_reflns_av_R_equivalents 0.0393
_diffrn_reflns_av_unetI/netI 0.0280
_diffrn_reflns_Laue_measured_fraction_full 0.998
_diffrn_reflns_Laue_measured_fraction_max 0.959
_diffrn_reflns_limit_h_max 6
_diffrn_reflns_limit_h_min -5
_diffrn_reflns_limit_k_max 16
_diffrn_reflns_limit_k_min -14
_diffrn_reflns_limit_l_max 36
_diffrn_reflns_limit_l_min -36
_diffrn_reflns_number 19566
_diffrn_reflns_point_group_measured_fraction_full 0.998
_diffrn_reflns_point_group_measured_fraction_max 0.959
_diffrn_reflns_theta_full 25.242
_diffrn_reflns_theta_max 31.217
_diffrn_reflns_theta_min 1.779
_diffrn_source 'fine-focus sealed X-ray tube'
_exptl_absorpt_coefficient_mu 11.054
_exptl_absorpt_correction_T_max 1.00000
_exptl_absorpt_correction_T_min 0.52902
_exptl_absorpt_correction_type multi-scan
_exptl_absorpt_process_details
;
CrysAlisPro 1.171.38.43 (Rigaku Oxford Diffraction, 2015)
Empirical absorption correction using spherical harmonics,
 implemented in SCALE3 ABSPACK scaling algorithm.
;
_exptl_crystal_colour 'clear intense colourless'
_exptl_crystal_density_diffrn 2.172
_exptl_crystal_description needle
_exptl_crystal_F_000 856
_exptl_crystal_size_max 0.230
_exptl_crystal_size_mid 0.065
_exptl_crystal_size_min 0.038
_refine_diff_density_max 3.942
_refine_diff_density_min -0.961
_refine_diff_density_rms 0.181
_refine_ls_extinction_method none
_refine_ls_goodness_of_fit_ref 1.046
_refine_ls_hydrogen_treatment constr
_refine_ls_matrix_type full
_refine_ls_number_parameters 191
_refine_ls_number_reflns 4194
_refine_ls_number_restraints 0
_refine_ls_restrained_S_all 1.046
_refine_ls_R_factor_all 0.0361
_refine_ls_R_factor_gt 0.0297
_refine_ls_shift/su_max 0.002
_refine_ls_shift/su_mean 0.000
_refine_ls_structure_factor_coef Fsqd
_refine_ls_weighting_details 'w=1/[\s^2^(Fo^2^)+(0.0384P)^2^+4.2749P] where P=(Fo^2^+2Fc^2^)/3'
_refine_ls_weighting_scheme calc
_refine_ls_wR_factor_gt 0.0727
_refine_ls_wR_factor_ref 0.0762
_reflns_Friedel_coverage 0.000
_reflns_number_gt 3604
_reflns_number_total 4194
_reflns_threshold_expression 'I > 2\s(I)'
_cod_data_source_file d0dt01008a2.cif
_cod_data_source_block Ligand_1
_cod_depositor_comments 'Adding full bibliography for 7704622--7704632.cif.'
_cod_original_sg_symbol_H-M 'P 21/c'
_cod_database_code 7704628
_shelx_shelxl_version_number 2018/1
_shelx_space_group_comment
;
The symmetry employed for this shelxl refinement is uniquely defined
by the following loop, which should always be used as a source of
symmetry information in preference to the above space-group names.
They are only intended as comments.
;

loop_
_space_group_symop_operation_xyz
'x, y, z'
'-x, y+1/2, -z+1/2'
'-x, -y, -z'
'x, -y-1/2, z-1/2'

loop_
_atom_site_label
_atom_site_type_symbol
_atom_site_fract_x
_atom_site_fract_y
_atom_site_fract_z
_atom_site_U_iso_or_equiv
_atom_site_adp_type
_atom_site_occupancy
_atom_site_site_symmetry_order
_atom_site_calc_flag
_atom_site_refinement_flags_posn
_atom_site_refinement_flags_adp
_atom_site_refinement_flags_occupancy
_atom_site_disorder_assembly
_atom_site_disorder_group
Hg Hg 0.57580(3) 0.41735(2) 0.63057(2) 0.02005(6) Uani 1 1 d . . . . .
C1 C 0.4129(9) 0.5809(3) 0.64722(17) 0.0200(8) Uani 1 1 d . . . . .
C2 C 0.2041(9) 0.6337(4) 0.61795(16) 0.0214(8) Uani 1 1 d . . . . .
H2A H 0.111771 0.590435 0.591081 0.026 Uiso 1 1 calc R U . . .
C3 C 0.1258(9) 0.7502(4) 0.62725(16) 0.0243(8) Uani 1 1 d . . . . .
H3A H -0.017060 0.784594 0.606297 0.029 Uiso 1 1 calc R U . . .
C4 C 0.2523(9) 0.8152(3) 0.66609(17) 0.0222(8) Uani 1 1 d . . . . .
H4A H 0.197394 0.893848 0.671853 0.027 Uiso 1 1 calc R U . . .
C5 C 0.4646(8) 0.7644(4) 0.69743(16) 0.0214(8) Uani 1 1 d . . . . .
C6 C 0.6045(10) 0.8266(4) 0.73794(18) 0.0265(9) Uani 1 1 d . . . . .
H6A H 0.557784 0.905649 0.745064 0.032 Uiso 1 1 calc R U . . .
C7 C 0.8081(10) 0.7714(4) 0.76674(18) 0.0288(9) Uani 1 1 d . . . . .
H7A H 0.905730 0.811299 0.793986 0.035 Uiso 1 1 calc R U . . .
C8 C 0.8692(10) 0.6530(4) 0.75478(18) 0.0286(9) Uani 1 1 d . . . . .
H8A H 1.010784 0.615186 0.774837 0.034 Uiso 1 1 calc R U . . .
C9 C 0.7440(8) 0.5929(3) 0.71815(15) 0.0178(7) Uani 1 1 d . . . . .
H9A H 0.791834 0.513432 0.712234 0.021 Uiso 1 1 calc R U . . .
C10 C 0.5420(8) 0.6460(4) 0.68828(16) 0.0202(8) Uani 1 1 d . . . . .
C11 C 0.7500(9) 0.2581(4) 0.60958(16) 0.0217(7) Uani 1 1 d . . . . .
C12 C 0.6759(9) 0.1506(4) 0.63006(17) 0.0234(8) Uani 1 1 d . . . . .
H12A H 0.539440 0.146808 0.657062 0.028 Uiso 1 1 calc R U . . .
C13 C 0.7994(10) 0.0460(4) 0.61157(18) 0.0258(9) Uani 1 1 d . . . . .
H13A H 0.742235 -0.026747 0.625937 0.031 Uiso 1 1 calc R U . . .
C14 C 0.9984(9) 0.0482(4) 0.57363(18) 0.0252(9) Uani 1 1 d . . . . .
H14A H 1.081872 -0.022495 0.561994 0.030 Uiso 1 1 calc R U . . .
C15 C 1.0812(8) 0.1568(4) 0.55140(16) 0.0199(7) Uani 1 1 d . . . . .
C16 C 1.2852(9) 0.1659(4) 0.51092(17) 0.0253(9) Uani 1 1 d . . . . .
H16A H 1.376104 0.098044 0.497995 0.030 Uiso 1 1 calc R U . . .
C17 C 1.3486(10) 0.2734(4) 0.49089(18) 0.0277(9) Uani 1 1 d . . . . .
H17A H 1.484137 0.281484 0.463904 0.033 Uiso 1 1 calc R U . . .
C18 C 1.2104(9) 0.3715(4) 0.51086(18) 0.0259(9) Uani 1 1 d . . . . .
H18A H 1.254379 0.445636 0.496241 0.031 Uiso 1 1 calc R U . . .
C19 C 1.0224(8) 0.3675(3) 0.54880(14) 0.0145(6) Uani 1 1 d . . . . .
H19A H 0.935803 0.436706 0.561313 0.017 Uiso 1 1 calc R U . . .
C20 C 0.9563(8) 0.2612(3) 0.56946(15) 0.0188(7) Uani 1 1 d . . . . .

loop_
_atom_site_aniso_label
_atom_site_aniso_U_11
_atom_site_aniso_U_22
_atom_site_aniso_U_33
_atom_site_aniso_U_23
_atom_site_aniso_U_13
_atom_site_aniso_U_12
Hg 0.02394(9) 0.01550(8) 0.02074(9) -0.00054(5) 0.00202(6) 0.00398(5)
C1 0.0222(19) 0.0139(17) 0.0240(19) 0.0012(14) 0.0047(15) 0.0021(14)
C2 0.024(2) 0.0205(19) 0.0193(18) -0.0011(15) 0.0033(15) -0.0003(15)
C3 0.0246(19) 0.024(2) 0.0243(19) 0.0059(16) 0.0028(15) 0.0068(17)
C4 0.025(2) 0.0141(17) 0.028(2) 0.0032(15) 0.0044(16) 0.0032(15)
C5 0.0212(18) 0.0214(19) 0.0217(18) -0.0009(15) 0.0089(15) 0.0004(15)
C6 0.029(2) 0.024(2) 0.026(2) -0.0048(17) 0.0069(17) -0.0023(17)
C7 0.028(2) 0.034(2) 0.024(2) -0.0043(18) 0.0019(17) -0.0050(18)
C8 0.028(2) 0.034(2) 0.024(2) 0.0065(18) 0.0013(17) -0.0004(18)
C9 0.0186(18) 0.0176(17) 0.0174(17) 0.0026(13) 0.0036(14) 0.0049(14)
C10 0.0193(18) 0.0198(18) 0.0215(18) 0.0014(14) 0.0074(15) 0.0004(15)
C11 0.0251(19) 0.0187(18) 0.0213(17) -0.0024(15) -0.0045(15) 0.0036(16)
C12 0.0205(19) 0.024(2) 0.026(2) 0.0012(16) 0.0000(15) 0.0027(16)
C13 0.030(2) 0.0184(18) 0.029(2) 0.0050(16) 0.0003(17) -0.0012(17)
C14 0.029(2) 0.0149(17) 0.032(2) -0.0025(16) -0.0006(18) 0.0049(16)
C15 0.0197(18) 0.0190(18) 0.0208(18) -0.0011(14) -0.0045(15) 0.0022(14)
C16 0.028(2) 0.023(2) 0.025(2) -0.0034(16) 0.0019(17) 0.0054(17)
C17 0.027(2) 0.031(2) 0.025(2) 0.0004(17) 0.0032(17) 0.0012(17)
C18 0.028(2) 0.024(2) 0.026(2) 0.0045(17) -0.0028(17) -0.0011(17)
C19 0.0176(16) 0.0084(15) 0.0173(16) 0.0002(12) -0.0006(13) -0.0003(12)
C20 0.0210(18) 0.0144(17) 0.0209(17) -0.0020(14) -0.0044(14) 0.0017(14)

loop_
_atom_type_symbol
_atom_type_description
_atom_type_scat_dispersion_real
_atom_type_scat_dispersion_imag
_atom_type_scat_source
C C 0.0033 0.0016 'International Tables Vol C Tables 4.2.6.8 and 6.1.1.4'
H H 0.0000 0.0000 'International Tables Vol C Tables 4.2.6.8 and 6.1.1.4'
Hg Hg -2.3894 9.2266 'International Tables Vol C Tables 4.2.6.8 and 6.1.1.4'

loop_
_geom_angle_atom_site_label_1
_geom_angle_atom_site_label_2
_geom_angle_atom_site_label_3
_geom_angle
_geom_angle_site_symmetry_1
_geom_angle_site_symmetry_3
_geom_angle_publ_flag
C1 Hg C11 176.35(16) . . ?
C2 C1 C10 118.5(4) . . ?
C2 C1 Hg 123.9(3) . . ?
C10 C1 Hg 117.4(3) . . ?
C1 C2 C3 121.2(4) . . ?
C1 C2 H2A 119.4 . . ?
C3 C2 H2A 119.4 . . ?
C4 C3 C2 121.1(4) . . ?
C4 C3 H3A 119.4 . . ?
C2 C3 H3A 119.4 . . ?
C3 C4 C5 119.7(4) . . ?
C3 C4 H4A 120.2 . . ?
C5 C4 H4A 120.2 . . ?
C4 C5 C6 122.6(4) . . ?
C4 C5 C10 119.1(4) . . ?
C6 C5 C10 118.3(4) . . ?
C7 C6 C5 119.2(4) . . ?
C7 C6 H6A 120.4 . . ?
C5 C6 H6A 120.4 . . ?
C6 C7 C8 118.2(4) . . ?
C6 C7 H7A 120.9 . . ?
C8 C7 H7A 120.9 . . ?
C9 C8 C7 124.2(4) . . ?
C9 C8 H8A 117.9 . . ?
C7 C8 H8A 117.9 . . ?
C8 C9 C10 118.9(4) . . ?
C8 C9 H9A 120.6 . . ?
C10 C9 H9A 120.6 . . ?
C9 C10 C1 118.5(4) . . ?
C9 C10 C5 121.1(4) . . ?
C1 C10 C5 120.4(4) . . ?
C12 C11 C20 118.1(4) . . ?
C12 C11 Hg 125.5(3) . . ?
C20 C11 Hg 116.3(3) . . ?
C11 C12 C13 121.3(4) . . ?
C11 C12 H12A 119.3 . . ?
C13 C12 H12A 119.3 . . ?
C14 C13 C12 121.0(4) . . ?
C14 C13 H13A 119.5 . . ?
C12 C13 H13A 119.5 . . ?
C13 C14 C15 119.7(4) . . ?
C13 C14 H14A 120.2 . . ?
C15 C14 H14A 120.2 . . ?
C20 C15 C14 119.4(4) . . ?
C20 C15 C16 117.7(4) . . ?
C14 C15 C16 122.9(4) . . ?
C17 C16 C15 119.3(4) . . ?
C17 C16 H16A 120.4 . . ?
C15 C16 H16A 120.4 . . ?
C16 C17 C18 118.8(4) . . ?
C16 C17 H17A 120.6 . . ?
C18 C17 H17A 120.6 . . ?
C19 C18 C17 124.1(4) . . ?
C19 C18 H18A 118.0 . . ?
C17 C18 H18A 118.0 . . ?
C18 C19 C20 118.2(4) . . ?
C18 C19 H19A 120.9 . . ?
C20 C19 H19A 120.9 . . ?
C19 C20 C15 122.0(4) . . ?
C19 C20 C11 117.5(4) . . ?
C15 C20 C11 120.5(4) . . ?

loop_
_geom_bond_atom_site_label_1
_geom_bond_atom_site_label_2
_geom_bond_distance
_geom_bond_site_symmetry_2
_geom_bond_publ_flag
Hg C1 2.073(4) . ?
Hg C11 2.076(4) . ?
C1 C2 1.382(6) . ?
C1 C10 1.420(6) . ?
C2 C3 1.406(6) . ?
C2 H2A 0.9500 . ?
C3 C4 1.373(6) . ?
C3 H3A 0.9500 . ?
C4 C5 1.413(6) . ?
C4 H4A 0.9500 . ?
C5 C6 1.416(6) . ?
C5 C10 1.424(6) . ?
C6 C7 1.370(7) . ?
C6 H6A 0.9500 . ?
C7 C8 1.420(7) . ?
C7 H7A 0.9500 . ?
C8 C9 1.301(6) . ?
C8 H8A 0.9500 . ?
C9 C10 1.369(6) . ?
C9 H9A 0.9500 . ?
C11 C12 1.382(6) . ?
C11 C20 1.422(6) . ?
C12 C13 1.416(6) . ?
C12 H12A 0.9500 . ?
C13 C14 1.358(7) . ?
C13 H13A 0.9500 . ?
C14 C15 1.422(6) . ?
C14 H14A 0.9500 . ?
C15 C20 1.414(5) . ?
C15 C16 1.425(6) . ?
C16 C17 1.366(6) . ?
C16 H16A 0.9500 . ?
C17 C18 1.400(6) . ?
C17 H17A 0.9500 . ?
C18 C19 1.322(6) . ?
C18 H18A 0.9500 . ?
C19 C20 1.363(5) . ?
C19 H19A 0.9500 . ?

loop_
_geom_torsion_atom_site_label_1
_geom_torsion_atom_site_label_2
_geom_torsion_atom_site_label_3
_geom_torsion_atom_site_label_4
_geom_torsion
_geom_torsion_site_symmetry_1
_geom_torsion_site_symmetry_2
_geom_torsion_site_symmetry_3
_geom_torsion_site_symmetry_4
_geom_torsion_publ_flag
C10 C1 C2 C3 1.9(6) . . . . ?
Hg C1 C2 C3 -172.2(3) . . . . ?
C1 C2 C3 C4 -0.7(6) . . . . ?
C2 C3 C4 C5 -0.1(6) . . . . ?
C3 C4 C5 C6 179.7(4) . . . . ?
C3 C4 C5 C10 -0.4(6) . . . . ?
C4 C5 C6 C7 179.9(4) . . . . ?
C10 C5 C6 C7 0.0(6) . . . . ?
C5 C6 C7 C8 -0.4(6) . . . . ?
C6 C7 C8 C9 -0.1(7) . . . . ?
C7 C8 C9 C10 0.9(7) . . . . ?
C8 C9 C10 C1 177.9(4) . . . . ?
C8 C9 C10 C5 -1.2(6) . . . . ?
C2 C1 C10 C9 178.4(4) . . . . ?
Hg C1 C10 C9 -7.1(5) . . . . ?
C2 C1 C10 C5 -2.5(6) . . . . ?
Hg C1 C10 C5 172.0(3) . . . . ?
C4 C5 C10 C9 -179.1(4) . . . . ?
C6 C5 C10 C9 0.8(6) . . . . ?
C4 C5 C10 C1 1.7(6) . . . . ?
C6 C5 C10 C1 -178.4(4) . . . . ?
C20 C11 C12 C13 -0.4(6) . . . . ?
Hg C11 C12 C13 177.4(3) . . . . ?
C11 C12 C13 C14 1.1(7) . . . . ?
C12 C13 C14 C15 -1.1(7) . . . . ?
C13 C14 C15 C20 0.5(6) . . . . ?
C13 C14 C15 C16 -179.0(4) . . . . ?
C20 C15 C16 C17 -0.9(6) . . . . ?
C14 C15 C16 C17 178.6(4) . . . . ?
C15 C16 C17 C18 0.0(7) . . . . ?
C16 C17 C18 C19 0.9(7) . . . . ?
C17 C18 C19 C20 -0.8(6) . . . . ?
C18 C19 C20 C15 -0.3(6) . . . . ?
C18 C19 C20 C11 -178.9(4) . . . . ?
C14 C15 C20 C19 -178.4(4) . . . . ?
C16 C15 C20 C19 1.1(6) . . . . ?
C14 C15 C20 C11 0.1(6) . . . . ?
C16 C15 C20 C11 179.6(4) . . . . ?
C12 C11 C20 C19 178.5(4) . . . . ?
Hg C11 C20 C19 0.5(5) . . . . ?
C12 C11 C20 C15 -0.1(6) . . . . ?
Hg C11 C20 C15 -178.2(3) . . . . ?
